data_2243819
loop_
_publ_author_name
'Elvers, Benedict J.'
'Fischer, Christian'
'Schulzke, Carola'

_publ_section_title
;
 Molecular structure of <i>fac</i>-[Mo(CO)~3~(DMSO)~3~]
;
_journal_coeditor_code ZQ2262
_journal_issue 5
_journal_name_full 'Acta Crystallographica Section E'
_journal_page_first 583
_journal_page_last 587
_journal_paper_doi 10.1107/S2056989021004448
_journal_volume 77
_journal_year 2021
_chemical_formula_iupac '[Mo (C2 H6 O S)3 (C O)3]'
_chemical_formula_moiety 'C9 H18 Mo O6 S3'
_chemical_formula_sum 'C9 H18 Mo O6 S3'
_chemical_formula_weight 414.35
_chemical_name_systematic
;
tricarbonyltris(dimethyl sulfoxide)molybdenum
;
_space_group_crystal_system triclinic
_space_group_IT_number 2
_space_group_name_Hall '-P 1'
_space_group_name_H-M_alt 'P -1'
_atom_sites_solution_hydrogens geom
_atom_sites_solution_primary dual
_atom_sites_solution_secondary difmap
_audit_creation_method SHELXL-2018/3
_cell_angle_alpha 78.58(3)
_cell_angle_beta 75.69(3)
_cell_angle_gamma 63.94(3)
_cell_formula_units_Z 2
_cell_length_a 8.2027(16)
_cell_length_b 8.4059(17)
_cell_length_c 13.465(3)
_cell_measurement_reflns_used 8904
_cell_measurement_temperature 170(2)
_cell_measurement_theta_max 59.0
_cell_measurement_theta_min 6.5
_cell_volume 803.9(4)
_computing_cell_refinement
;
X-Area (Stoe & Cie, 2016)
;
_computing_data_collection
;
X-Area (Stoe & Cie, 2016)
;
_computing_data_reduction
;
X-Area (Stoe & Cie, 2016)
;
_computing_molecular_graphics
;
XP  (Sheldrick, 2008)
;
_computing_publication_material
;
<i>CIFTAB</i> (Sheldrick, 2008)
;
_computing_structure_refinement
;
<i>SHELXL2018/3</i> (Sheldrick, 2015b)
;
_computing_structure_solution
;
<i>SHELXT2018</i> (Sheldrick, 2015a)
;
_diffrn_ambient_temperature 170(2)
_diffrn_detector_area_resol_mean 6.67
_diffrn_measured_fraction_theta_full 0.994
_diffrn_measured_fraction_theta_max 0.985
_diffrn_measurement_device_type 'Stoe IPDS2T'
_diffrn_measurement_method \w
_diffrn_radiation_type MoK\a
_diffrn_radiation_wavelength 0.71073
_diffrn_reflns_av_R_equivalents 0.0539
_diffrn_reflns_av_unetI/netI 0.0596
_diffrn_reflns_limit_h_max 11
_diffrn_reflns_limit_h_min -11
_diffrn_reflns_limit_k_max 11
_diffrn_reflns_limit_k_min -11
_diffrn_reflns_limit_l_max 18
_diffrn_reflns_limit_l_min -16
_diffrn_reflns_number 8903
_diffrn_reflns_theta_full 25.242
_diffrn_reflns_theta_max 29.500
_diffrn_reflns_theta_min 3.270
_diffrn_source 'fine-focus sealed tube'
_exptl_absorpt_coefficient_mu 1.221
_exptl_absorpt_correction_T_max 0.9888
_exptl_absorpt_correction_T_min 0.9090
_exptl_absorpt_correction_type numerical
_exptl_absorpt_process_details
;
face indexed (X-Red32 and X-Shape; Stoe & Cie, 2010)
;
_exptl_crystal_colour yellow
_exptl_crystal_density_diffrn 1.712
_exptl_crystal_description needle
_exptl_crystal_F_000 420
_exptl_crystal_size_max 0.271
_exptl_crystal_size_mid 0.091
_exptl_crystal_size_min 0.039
_refine_diff_density_max 1.098
_refine_diff_density_min -2.319
_refine_ls_extinction_method none
_refine_ls_goodness_of_fit_ref 1.068
_refine_ls_hydrogen_treatment constr
_refine_ls_matrix_type full
_refine_ls_number_parameters 178
_refine_ls_number_reflns 4417
_refine_ls_number_restraints 0
_refine_ls_restrained_S_all 1.068
_refine_ls_R_factor_all 0.0788
_refine_ls_R_factor_gt 0.0533
_refine_ls_shift/su_max 0.000
_refine_ls_shift/su_mean 0.000
_refine_ls_structure_factor_coef Fsqd
_refine_ls_weighting_details 'w=1/[\s^2^(Fo^2^)+(0.0653P)^2^+1.7985P] where P=(Fo^2^+2Fc^2^)/3'
_refine_ls_weighting_scheme calc
_refine_ls_wR_factor_gt 0.1213
_refine_ls_wR_factor_ref 0.1345
_reflns_number_gt 3408
_reflns_number_total 4417
_reflns_threshold_expression 'I > 2\s(I)'
_cod_data_source_file zq2262sup1.cif
_cod_data_source_block I
_cod_original_cell_volume 803.8(4)
_cod_database_code 2243819
_shelx_space_group_comment
;
The symmetry employed for this shelxl refinement is uniquely defined
by the following loop, which should always be used as a source of
symmetry information in preference to the above space-group names.
They are only intended as comments.
;
_shelx_estimated_absorpt_t_min 0.733
_shelx_estimated_absorpt_t_max 0.954

loop_
_space_group_symop_operation_xyz
'x, y, z'
'-x, -y, -z'

loop_
_atom_site_type_symbol
_atom_site_label
_atom_site_fract_x
_atom_site_fract_y
_atom_site_fract_z
_atom_site_U_iso_or_equiv
_atom_site_adp_type
_atom_site_calc_flag
_atom_site_occupancy
_atom_site_disorder_assembly
_atom_site_disorder_group
Mo Mo1 0.26439(5) 0.70392(5) 0.25843(3) 0.01937(12) Uani d 1 . .
S S1 0.64463(15) 0.46716(16) 0.11748(9) 0.0276(3) Uani d 1 . .
S S2 0.31315(15) 1.05860(15) 0.28585(10) 0.0267(2) Uani d 1 . .
S S3 0.16962(15) 0.60278(16) 0.50846(9) 0.0259(2) Uani d 1 . .
O O1 -0.1521(5) 0.9399(5) 0.3125(3) 0.0366(9) Uani d 1 . .
O O2 0.2294(6) 0.9145(6) 0.0427(3) 0.0437(10) Uani d 1 . .
O O3 0.1020(5) 0.4935(6) 0.1823(3) 0.0425(10) Uani d 1 . .
O O4 0.5662(4) 0.5143(5) 0.2275(3) 0.0261(7) Uani d 1 . .
O O5 0.3793(5) 0.8603(4) 0.3182(3) 0.0276(7) Uani d 1 . .
O O6 0.3177(4) 0.5503(4) 0.4125(2) 0.0241(7) Uani d 1 . .
C C1 0.0078(6) 0.8542(6) 0.2948(4) 0.0244(9) Uani d 1 . .
C C2 0.2447(6) 0.8356(6) 0.1249(4) 0.0277(10) Uani d 1 . .
C C3 0.1697(6) 0.5673(6) 0.2123(4) 0.0269(9) Uani d 1 . .
C C4 0.7296(8) 0.6302(8) 0.0556(5) 0.0441(14) Uani d 1 . .
H H4A 0.625940 0.747086 0.050873 0.066 Uiso calc 1 . .
H H4B 0.797261 0.599555 -0.013743 0.066 Uiso calc 1 . .
H H4C 0.812511 0.633876 0.095684 0.066 Uiso calc 1 . .
C C5 0.8601(7) 0.2841(7) 0.1252(4) 0.0333(11) Uani d 1 . .
H H5A 0.935178 0.317406 0.156388 0.050 Uiso calc 1 . .
H H5B 0.924538 0.250564 0.055791 0.050 Uiso calc 1 . .
H H5C 0.839851 0.183013 0.167560 0.050 Uiso calc 1 . .
C C6 0.4774(8) 1.0822(8) 0.1761(5) 0.0404(13) Uani d 1 . .
H H6A 0.602434 1.005903 0.189192 0.061 Uiso calc 1 . .
H H6B 0.461592 1.206568 0.162583 0.061 Uiso calc 1 . .
H H6C 0.458693 1.046979 0.116050 0.061 Uiso calc 1 . .
C C7 0.3772(8) 1.1383(7) 0.3759(5) 0.0384(12) Uani d 1 . .
H H7A 0.299763 1.132681 0.443629 0.058 Uiso calc 1 . .
H H7B 0.360358 1.261909 0.353195 0.058 Uiso calc 1 . .
H H7C 0.507049 1.064490 0.380701 0.058 Uiso calc 1 . .
C C8 0.2159(9) 0.7503(8) 0.5644(5) 0.0450(15) Uani d 1 . .
H H8A 0.344626 0.694301 0.574038 0.068 Uiso calc 1 . .
H H8B 0.133983 0.776499 0.631347 0.068 Uiso calc 1 . .
H H8C 0.194380 0.861157 0.518762 0.068 Uiso calc 1 . .
C C9 0.2439(8) 0.4168(7) 0.6010(4) 0.0360(11) Uani d 1 . .
H H9A 0.234863 0.315606 0.580728 0.054 Uiso calc 1 . .
H H9B 0.165563 0.446406 0.668472 0.054 Uiso calc 1 . .
H H9C 0.372287 0.385368 0.605036 0.054 Uiso calc 1 . .

loop_
_atom_site_aniso_label
_atom_site_aniso_U_11
_atom_site_aniso_U_22
_atom_site_aniso_U_33
_atom_site_aniso_U_12
_atom_site_aniso_U_13
_atom_site_aniso_U_23
Mo1 0.01869(18) 0.01643(18) 0.02248(19) -0.00617(13) -0.00398(13) -0.00316(13)
S1 0.0218(5) 0.0294(6) 0.0292(6) -0.0054(4) -0.0042(4) -0.0106(5)
S2 0.0237(5) 0.0172(5) 0.0394(7) -0.0073(4) -0.0082(5) -0.0026(5)
S3 0.0216(5) 0.0270(6) 0.0252(6) -0.0072(4) -0.0028(4) -0.0029(5)
O1 0.0227(17) 0.0234(17) 0.056(2) -0.0051(13) -0.0022(16) -0.0054(17)
O2 0.044(2) 0.047(2) 0.030(2) -0.0096(18) -0.0119(17) 0.0041(18)
O3 0.040(2) 0.043(2) 0.055(3) -0.0181(18) -0.0106(19) -0.023(2)
O4 0.0189(14) 0.0297(17) 0.0239(16) -0.0050(12) -0.0023(12) -0.0042(13)
O5 0.0325(17) 0.0176(15) 0.0384(19) -0.0131(13) -0.0134(14) 0.0002(14)
O6 0.0269(16) 0.0184(15) 0.0235(16) -0.0079(12) -0.0030(12) -0.0001(12)
C1 0.029(2) 0.0158(19) 0.030(2) -0.0111(17) -0.0045(18) -0.0030(17)
C2 0.023(2) 0.027(2) 0.029(2) -0.0056(18) -0.0068(18) -0.0029(19)
C3 0.024(2) 0.023(2) 0.034(3) -0.0080(17) -0.0023(18) -0.0117(19)
C4 0.041(3) 0.033(3) 0.041(3) -0.008(2) 0.000(2) 0.007(2)
C5 0.024(2) 0.026(2) 0.045(3) -0.0066(19) 0.000(2) -0.011(2)
C6 0.047(3) 0.031(3) 0.043(3) -0.021(2) -0.004(3) 0.002(2)
C7 0.041(3) 0.031(3) 0.049(3) -0.017(2) -0.005(2) -0.014(2)
C8 0.069(4) 0.034(3) 0.035(3) -0.027(3) 0.004(3) -0.012(2)
C9 0.048(3) 0.030(3) 0.031(3) -0.019(2) -0.007(2) 0.002(2)

loop_
_atom_type_symbol
_atom_type_description
_atom_type_scat_dispersion_real
_atom_type_scat_dispersion_imag
_atom_type_scat_source
C C 0.0033 0.0016 'International Tables Vol C Tables 4.2.6.8 and 6.1.1.4'
H H 0.0000 0.0000 'International Tables Vol C Tables 4.2.6.8 and 6.1.1.4'
Mo Mo -1.6832 0.6857 'International Tables Vol C Tables 4.2.6.8 and 6.1.1.4'
O O 0.0106 0.0060 'International Tables Vol C Tables 4.2.6.8 and 6.1.1.4'
S S 0.1246 0.1234 'International Tables Vol C Tables 4.2.6.8 and 6.1.1.4'

loop_
_geom_angle_atom_site_label_1
_geom_angle_atom_site_label_2
_geom_angle_atom_site_label_3
_geom_angle_site_symmetry_1
_geom_angle_site_symmetry_3
_geom_angle
_geom_angle_publ_flag
C3 Mo1 C1 . . 82.54(19) ?
C3 Mo1 C2 . . 85.0(2) ?
C1 Mo1 C2 . . 85.0(2) ?
C3 Mo1 O6 . . 99.49(18) ?
C1 Mo1 O6 . . 99.79(17) ?
C2 Mo1 O6 . . 173.76(16) ?
C3 Mo1 O4 . . 97.31(16) ?
C1 Mo1 O4 . . 175.59(16) ?
C2 Mo1 O4 . . 99.35(16) ?
O6 Mo1 O4 . . 75.88(12) ?
C3 Mo1 O5 . . 178.08(18) ?
C1 Mo1 O5 . . 97.90(16) ?
C2 Mo1 O5 . . 96.89(18) ?
O6 Mo1 O5 . . 78.60(12) ?
O4 Mo1 O5 . . 82.10(13) ?
O4 S1 C5 . . 104.3(2) ?
O4 S1 C4 . . 104.6(3) ?
C5 S1 C4 . . 97.9(3) ?
O5 S2 C7 . . 104.0(2) ?
O5 S2 C6 . . 105.7(2) ?
C7 S2 C6 . . 98.1(3) ?
O6 S3 C9 . . 104.2(2) ?
O6 S3 C8 . . 106.0(2) ?
C9 S3 C8 . . 97.2(3) ?
S1 O4 Mo1 . . 115.64(18) ?
S2 O5 Mo1 . . 118.64(19) ?
S3 O6 Mo1 . . 120.18(18) ?
O1 C1 Mo1 . . 175.0(4) ?
O2 C2 Mo1 . . 178.2(5) ?
O3 C3 Mo1 . . 175.6(4) ?
S1 C4 H4A . . 109.5 ?
S1 C4 H4B . . 109.5 ?
H4A C4 H4B . . 109.5 ?
S1 C4 H4C . . 109.5 ?
H4A C4 H4C . . 109.5 ?
H4B C4 H4C . . 109.5 ?
S1 C5 H5A . . 109.5 ?
S1 C5 H5B . . 109.5 ?
H5A C5 H5B . . 109.5 ?
S1 C5 H5C . . 109.5 ?
H5A C5 H5C . . 109.5 ?
H5B C5 H5C . . 109.5 ?
S2 C6 H6A . . 109.5 ?
S2 C6 H6B . . 109.5 ?
H6A C6 H6B . . 109.5 ?
S2 C6 H6C . . 109.5 ?
H6A C6 H6C . . 109.5 ?
H6B C6 H6C . . 109.5 ?
S2 C7 H7A . . 109.5 ?
S2 C7 H7B . . 109.5 ?
H7A C7 H7B . . 109.5 ?
S2 C7 H7C . . 109.5 ?
H7A C7 H7C . . 109.5 ?
H7B C7 H7C . . 109.5 ?
S3 C8 H8A . . 109.5 ?
S3 C8 H8B . . 109.5 ?
H8A C8 H8B . . 109.5 ?
S3 C8 H8C . . 109.5 ?
H8A C8 H8C . . 109.5 ?
H8B C8 H8C . . 109.5 ?
S3 C9 H9A . . 109.5 ?
S3 C9 H9B . . 109.5 ?
H9A C9 H9B . . 109.5 ?
S3 C9 H9C . . 109.5 ?
H9A C9 H9C . . 109.5 ?
H9B C9 H9C . . 109.5 ?

loop_
_geom_bond_atom_site_label_1
_geom_bond_atom_site_label_2
_geom_bond_site_symmetry_2
_geom_bond_distance
_geom_bond_publ_flag
Mo1 C3 . 1.901(5) ?
Mo1 C1 . 1.915(5) ?
Mo1 C2 . 1.919(5) ?
Mo1 O6 . 2.249(3) ?
Mo1 O4 . 2.264(3) ?
Mo1 O5 . 2.269(3) ?
S1 O4 . 1.518(3) ?
S1 C5 . 1.772(5) ?
S1 C4 . 1.777(6) ?
S2 O5 . 1.516(3) ?
S2 C7 . 1.773(6) ?
S2 C6 . 1.782(6) ?
S3 O6 . 1.522(3) ?
S3 C9 . 1.771(6) ?
S3 C8 . 1.782(6) ?
O1 C1 . 1.174(6) ?
O2 C2 . 1.177(6) ?
O3 C3 . 1.170(6) ?
C4 H4A . 0.9800 ?
C4 H4B . 0.9800 ?
C4 H4C . 0.9800 ?
C5 H5A . 0.9800 ?
C5 H5B . 0.9800 ?
C5 H5C . 0.9800 ?
C6 H6A . 0.9800 ?
C6 H6B . 0.9800 ?
C6 H6C . 0.9800 ?
C7 H7A . 0.9800 ?
C7 H7B . 0.9800 ?
C7 H7C . 0.9800 ?
C8 H8A . 0.9800 ?
C8 H8B . 0.9800 ?
C8 H8C . 0.9800 ?
C9 H9A . 0.9800 ?
C9 H9B . 0.9800 ?
C9 H9C . 0.9800 ?

loop_
_geom_hbond_atom_site_label_D
_geom_hbond_atom_site_label_H
_geom_hbond_atom_site_label_A
_geom_hbond_site_symmetry_A
_geom_hbond_distance_DH
_geom_hbond_distance_HA
_geom_hbond_distance_DA
_geom_hbond_angle_DHA
_geom_hbond_publ_flag
C5 H5C O1 1_645 0.98 2.52 3.461(7) 160.8 yes
C4 H4C O3 1_655 0.98 2.60 3.503(8) 153.6 yes
C7 H7C O1 1_655 0.98 2.51 3.419(7) 154.4 yes
C9 H9C O5 2_666 0.98 2.45 3.239(7) 137.8 yes
C4 H4B O3 2_665 0.98 2.38 3.334(8) 165.3 yes
C9 H9A O1 2_566 0.98 2.59 3.328(7) 132.0 yes
C9 H9B O3 2_566 0.98 2.52 3.469(7) 162.5 yes
C7 H7B O6 1_565 0.98 2.55 3.398(6) 144.3 yes

loop_
_geom_torsion_atom_site_label_1
_geom_torsion_atom_site_label_2
_geom_torsion_atom_site_label_3
_geom_torsion_atom_site_label_4
_geom_torsion_site_symmetry_1
_geom_torsion_site_symmetry_2
_geom_torsion_site_symmetry_3
_geom_torsion_site_symmetry_4
_geom_torsion
_geom_torsion_publ_flag
C5 S1 O4 Mo1 . . . . -167.4(2) ?
C4 S1 O4 Mo1 . . . . 90.3(3) ?
C7 S2 O5 Mo1 . . . . 163.1(2) ?
C6 S2 O5 Mo1 . . . . -94.2(3) ?
C9 S3 O6 Mo1 . . . . 164.8(2) ?
C8 S3 O6 Mo1 . . . . -93.3(3) ?

_cod_database_fobs_code 2243819
